data_1550334
loop_
_publ_author_name
'Rui-Biao Lin'
'Libo Li'
'Hao-Long Zhou'
'Hui Wu'
'Chaohui He'
'Shun Li'
'Rajamani Krishna'
'Jinping Li'
'Wei Zhou'
'Banglin Chen'

_publ_section_title
;
 Molecular sieving of ethylene from ethane using a rigid metal-organic
 framework
;
_journal_name_full 'Nature Materials'
_journal_page_first 1128
_journal_page_last 1133
_journal_paper_doi 10.1038/s41563-018-0206-2
_journal_volume 17
_journal_year 2018
_chemical_formula_moiety '[Ca(C4O4)(H2O)]'
_chemical_formula_sum 'C4 H2 Ca O5'
_chemical_formula_weight 170.14
_space_group_IT_number 122
_symmetry_cell_setting tetragonal
_symmetry_space_group_name_Hall 'I -4 2bw'
_symmetry_space_group_name_H-M 'I -4 2 d'
_atom_sites_solution_hydrogens geom
_atom_sites_solution_primary direct
_atom_sites_solution_secondary difmap
_cell_angle_alpha 90.00
_cell_angle_beta 90.00
_cell_angle_gamma 90.00
_cell_formula_units_Z 8
_cell_length_a 13.6557(2)
_cell_length_b 13.6557(2)
_cell_length_c 7.7174(3)
_cell_measurement_reflns_used 1007
_cell_measurement_temperature 293(2)
_cell_measurement_theta_max 74.1060
_cell_measurement_theta_min 6.5580
_cell_volume 1439.13(6)
_computing_structure_refinement 'SHELXL-97 (Sheldrick, 1997)'
_computing_structure_solution 'SHELXS-97 (Sheldrick, 1990)'
_diffrn_ambient_temperature 293(2)
_diffrn_measured_fraction_theta_full 0.981
_diffrn_measured_fraction_theta_max 0.981
_diffrn_measurement_device_type Atlas
_diffrn_radiation_monochromator graphite
_diffrn_radiation_source 'fine-focus sealed tube'
_diffrn_radiation_type CuK\a
_diffrn_radiation_wavelength 1.54178
_diffrn_reflns_av_R_equivalents 0.0448
_diffrn_reflns_av_sigmaI/netI 0.0421
_diffrn_reflns_limit_h_max 15
_diffrn_reflns_limit_h_min -16
_diffrn_reflns_limit_k_max 15
_diffrn_reflns_limit_k_min -11
_diffrn_reflns_limit_l_max 5
_diffrn_reflns_limit_l_min -9
_diffrn_reflns_number 1248
_diffrn_reflns_theta_full 74.23
_diffrn_reflns_theta_max 74.23
_diffrn_reflns_theta_min 6.59
_exptl_absorpt_coefficient_mu 7.327
_exptl_crystal_colour Colorless
_exptl_crystal_density_diffrn 1.570
_exptl_crystal_density_method 'not measured'
_exptl_crystal_description Columnar
_exptl_crystal_F_000 688
_refine_diff_density_max 1.045
_refine_diff_density_min -1.397
_refine_diff_density_rms 0.179
_refine_ls_abs_structure_details 'Flack H D (1983), Acta Cryst. A39, 876-881'
_refine_ls_abs_structure_Flack 0.04(4)
_refine_ls_extinction_method none
_refine_ls_goodness_of_fit_ref 1.104
_refine_ls_hydrogen_treatment mixed
_refine_ls_matrix_type full
_refine_ls_number_parameters 40
_refine_ls_number_reflns 670
_refine_ls_number_restraints 12
_refine_ls_restrained_S_all 1.113
_refine_ls_R_factor_all 0.0674
_refine_ls_R_factor_gt 0.0649
_refine_ls_shift/su_max 0.000
_refine_ls_shift/su_mean 0.000
_refine_ls_structure_factor_coef Fsqd
_refine_ls_weighting_details 'calc w=1/[\s^2^(Fo^2^)+(0.0811P)^2^+24.1677P] where P=(Fo^2^+2Fc^2^)/3'
_refine_ls_weighting_scheme calc
_refine_ls_wR_factor_gt 0.1696
_refine_ls_wR_factor_ref 0.1702
_reflns_number_gt 663
_reflns_number_total 670
_reflns_threshold_expression >2sigma(I)
_cod_data_source_file File-3.cif
_cod_data_source_block UTSA-280_activated
_cod_database_code 1550334

loop_
_symmetry_equiv_pos_as_xyz
'x, y, z'
'-x, -y, z'
'y, -x, -z'
'-y, x, -z'
'-x+1/2, y, -z+3/4'
'x+1/2, -y, -z+3/4'
'-y+1/2, -x, z+3/4'
'y+1/2, x, z+3/4'
'x+1/2, y+1/2, z+1/2'
'-x+1/2, -y+1/2, z+1/2'
'y+1/2, -x+1/2, -z+1/2'
'-y+1/2, x+1/2, -z+1/2'
'-x+1, y+1/2, -z+5/4'
'x+1, -y+1/2, -z+5/4'
'-y+1, -x+1/2, z+5/4'
'y+1, x+1/2, z+5/4'

loop_
_atom_site_label
_atom_site_type_symbol
_atom_site_fract_x
_atom_site_fract_y
_atom_site_fract_z
_atom_site_U_iso_or_equiv
_atom_site_adp_type
_atom_site_occupancy
_atom_site_symmetry_multiplicity
_atom_site_calc_flag
_atom_site_refinement_flags
_atom_site_disorder_assembly
_atom_site_disorder_group
Ca1 Ca 0.30602(10) 0.2500 0.1250 0.0037(4) Uiso 1 2 d S . .
O1 O 0.2755(3) 0.0852(3) 0.0804(6) 0.0163(11) Uani 1 1 d U A .
O2 O 0.2686(4) -0.1558(3) 0.0720(6) 0.0150(11) Uani 1 1 d . . .
C1 C 0.2612(5) 0.0212(4) -0.0323(8) 0.0125(13) Uiso 1 1 d . . .
C2 C 0.2599(5) -0.0859(4) -0.0326(8) 0.0094(12) Uani 1 1 d U . .
O3A O 0.4778(8) 0.2500 0.1250 0.001(3) Uiso 0.50 2 d SP A 1
H3AA H 0.4978 0.2415 0.2240 0.002 Uiso 0.50 1 calc PR A 1
O3B O 0.4733(13) 0.2825(14) 0.132(3) 0.006(3) Uiso 0.25 1 d P . 2
H3BA H 0.4967 0.3088 0.0461 0.009 Uiso 0.50 1 calc PR . 2

loop_
_atom_site_aniso_label
_atom_site_aniso_U_11
_atom_site_aniso_U_22
_atom_site_aniso_U_33
_atom_site_aniso_U_23
_atom_site_aniso_U_13
_atom_site_aniso_U_12
O1 0.0198(14) 0.0145(13) 0.0145(14) -0.0009(9) -0.0003(9) -0.0010(9)
O2 0.028(3) 0.0073(18) 0.010(2) 0.0021(17) 0.002(2) 0.0002(16)
C2 0.0105(15) 0.0094(14) 0.0083(15) -0.0004(10) 0.0003(9) 0.0001(10)

loop_
_atom_type_symbol
_atom_type_description
_atom_type_scat_dispersion_real
_atom_type_scat_dispersion_imag
_atom_type_scat_source
C C 0.0181 0.0091 'International Tables Vol C Tables 4.2.6.8 and 6.1.1.4'
H H 0.0000 0.0000 'International Tables Vol C Tables 4.2.6.8 and 6.1.1.4'
O O 0.0492 0.0322 'International Tables Vol C Tables 4.2.6.8 and 6.1.1.4'
Ca Ca 0.3641 1.2855 'International Tables Vol C Tables 4.2.6.8 and 6.1.1.4'

loop_
_geom_angle_atom_site_label_1
_geom_angle_atom_site_label_2
_geom_angle_atom_site_label_3
_geom_angle
_geom_angle_site_symmetry_1
_geom_angle_site_symmetry_3
O1 Ca1 O1 159.3(2) . 14_454
O1 Ca1 O3B 111.4(5) . .
O1 Ca1 O3B 89.3(5) 14_454 .
O1 Ca1 O3B 89.3(5) . 14_454
O1 Ca1 O3B 111.4(5) 14_454 14_454
O3B Ca1 O3B 22.2(10) . 14_454
O1 Ca1 O3A 100.36(11) . .
O1 Ca1 O3A 100.36(11) 14_454 .
O3B Ca1 O3A 11.1(5) . .
O3B Ca1 O3A 11.1(5) 14_454 .
O1 Ca1 O2 89.84(16) . 8_554
O1 Ca1 O2 94.62(16) 14_454 8_554
O3B Ca1 O2 77.9(5) . 8_554
O3B Ca1 O2 77.6(5) 14_454 8_554
O3A Ca1 O2 77.52(11) . 8_554
O1 Ca1 O2 94.62(16) . 11
O1 Ca1 O2 89.84(16) 14_454 11
O3B Ca1 O2 77.6(5) . 11
O3B Ca1 O2 77.9(5) 14_454 11
O3A Ca1 O2 77.52(11) . 11
O2 Ca1 O2 155.0(2) 8_554 11
O1 Ca1 O2 82.21(16) . 4
O1 Ca1 O2 81.25(16) 14_454 4
O3B Ca1 O2 141.2(5) . 4
O3B Ca1 O2 142.1(5) 14_454 4
O3A Ca1 O2 143.07(10) . 4
O2 Ca1 O2 65.61(16) 8_554 4
O2 Ca1 O2 139.33(13) 11 4
O1 Ca1 O2 81.25(16) . 15_454
O1 Ca1 O2 82.21(16) 14_454 15_454
O3B Ca1 O2 142.1(5) . 15_454
O3B Ca1 O2 141.2(5) 14_454 15_454
O3A Ca1 O2 143.07(10) . 15_454
O2 Ca1 O2 139.33(13) 8_554 15_454
O2 Ca1 O2 65.61(16) 11 15_454
O2 Ca1 O2 73.9(2) 4 15_454
O1 Ca1 C2 80.41(16) . 4
O1 Ca1 C2 79.45(17) 14_454 4
O3B Ca1 C2 162.0(5) . 4
O3B Ca1 C2 163.1(5) 14_454 4
O3A Ca1 C2 166.42(11) . 4
O2 Ca1 C2 88.95(15) 8_554 4
O2 Ca1 C2 116.02(16) 11 4
O2 Ca1 C2 23.36(15) 4 4
O2 Ca1 C2 50.51(15) 15_454 4
O1 Ca1 C2 79.45(17) . 15_454
O1 Ca1 C2 80.41(16) 14_454 15_454
O3B Ca1 C2 163.1(5) . 15_454
O3B Ca1 C2 162.0(5) 14_454 15_454
O3A Ca1 C2 166.42(11) . 15_454
O2 Ca1 C2 116.02(16) 8_554 15_454
O2 Ca1 C2 88.95(15) 11 15_454
O2 Ca1 C2 50.51(15) 4 15_454
O2 Ca1 C2 23.36(15) 15_454 15_454
C2 Ca1 C2 27.2(2) 4 15_454
O1 Ca1 Ca1 78.20(11) . 10_554
O1 Ca1 Ca1 94.12(11) 14_454 10_554
O3B Ca1 Ca1 112.6(5) . 10_554
O3B Ca1 Ca1 109.8(5) 14_454 10_554
O3A Ca1 Ca1 111.63(3) . 10_554
O2 Ca1 Ca1 34.65(10) 8_554 10_554
O2 Ca1 Ca1 169.10(12) 11 10_554
O2 Ca1 Ca1 32.27(10) 4 10_554
O2 Ca1 Ca1 104.85(11) 15_454 10_554
C2 Ca1 Ca1 55.06(11) 4 10_554
C2 Ca1 Ca1 81.73(12) 15_454 10_554
C1 O1 Ca1 144.3(4) . .
C2 O2 Ca1 141.1(4) . 12_545
C2 O2 Ca1 102.6(4) . 3
Ca1 O2 Ca1 113.08(16) 12_545 3
O1 C1 C2 134.7(6) . .
O1 C1 C1 135.6(3) . 5_554
C2 C1 C1 89.8(4) . 5_554
O2 C2 C2 130.5(3) . 5_554
O2 C2 C1 139.3(6) . .
C2 C2 C1 90.2(4) 5_554 .
O2 C2 Ca1 54.1(3) . 3
C2 C2 Ca1 76.42(11) 5_554 3
C1 C2 Ca1 166.6(4) . 3
Ca1 O3A H3AA 109.5 . .
O3B O3B Ca1 78.9(5) 14_454 .
O3B O3B H3BA 109.5 14_454 .
Ca1 O3B H3BA 116.6 . .

loop_
_geom_bond_atom_site_label_1
_geom_bond_atom_site_label_2
_geom_bond_distance
_geom_bond_site_symmetry_2
Ca1 O1 2.314(4) .
Ca1 O1 2.314(4) 14_454
Ca1 O3B 2.327(18) .
Ca1 O3B 2.327(18) 14_454
Ca1 O3A 2.345(12) .
Ca1 O2 2.409(5) 8_554
Ca1 O2 2.409(5) 11
Ca1 O2 2.566(5) 4
Ca1 O2 2.566(5) 15_454
Ca1 C2 3.093(6) 4
Ca1 C2 3.093(6) 15_454
Ca1 Ca1 4.1510(10) 10_554
O1 C1 1.249(8) .
O2 C2 1.256(7) .
O2 Ca1 2.409(5) 12_545
O2 Ca1 2.566(5) 3
C1 C2 1.463(8) .
C1 C1 1.463(13) 5_554
C2 C2 1.452(12) 5_554
C2 Ca1 3.093(6) 3
O3A H3AA 0.8200 .
O3B O3B 0.89(4) 14_454
O3B H3BA 0.8200 .

loop_
_geom_torsion_atom_site_label_1
_geom_torsion_atom_site_label_2
_geom_torsion_atom_site_label_3
_geom_torsion_atom_site_label_4
_geom_torsion
_geom_torsion_site_symmetry_1
_geom_torsion_site_symmetry_2
_geom_torsion_site_symmetry_3
_geom_torsion_site_symmetry_4
O1 Ca1 O1 C1 88.9(7) 14_454 . . .
O3B Ca1 O1 C1 -90.7(9) . . . .
O3B Ca1 O1 C1 -91.4(8) 14_454 . . .
O3A Ca1 O1 C1 -91.1(7) . . . .
O2 Ca1 O1 C1 -13.8(7) 8_554 . . .
O2 Ca1 O1 C1 -169.2(7) 11 . . .
O2 Ca1 O1 C1 51.6(7) 4 . . .
O2 Ca1 O1 C1 126.4(7) 15_454 . . .
C2 Ca1 O1 C1 75.2(7) 4 . . .
C2 Ca1 O1 C1 102.7(7) 15_454 . . .
Ca1 Ca1 O1 C1 19.1(7) 10_554 . . .
Ca1 O1 C1 C2 166.7(6) . . . .
Ca1 O1 C1 C1 -13.3(16) . . . 5_554
Ca1 O2 C2 C2 -153.9(7) 12_545 . . 5_554
Ca1 O2 C2 C2 2.4(11) 3 . . 5_554
Ca1 O2 C2 C1 24.1(14) 12_545 . . .
Ca1 O2 C2 C1 -179.6(8) 3 . . .
Ca1 O2 C2 Ca1 -156.3(8) 12_545 . . 3
O1 C1 C2 O2 2.9(16) . . . .
C1 C1 C2 O2 -177.1(8) 5_554 . . .
O1 C1 C2 C2 -178.7(8) . . . 5_554
C1 C1 C2 C2 1.3(8) 5_554 . . 5_554
O1 C1 C2 Ca1 -175.9(15) . . . 3
C1 C1 C2 Ca1 4(2) 5_554 . . 3
O1 Ca1 O3B O3B -2(3) . . . 14_454
O1 Ca1 O3B O3B 178(2) 14_454 . . 14_454
O3A Ca1 O3B O3B 0.000(1) . . . 14_454
O2 Ca1 O3B O3B -87(2) 8_554 . . 14_454
O2 Ca1 O3B O3B 88(2) 11 . . 14_454
O2 Ca1 O3B O3B -107(2) 4 . . 14_454
O2 Ca1 O3B O3B 102(2) 15_454 . . 14_454
C2 Ca1 O3B O3B -130.7(19) 4 . . 14_454
C2 Ca1 O3B O3B 126(2) 15_454 . . 14_454
Ca1 Ca1 O3B O3B -87(2) 10_554 . . 14_454
